data_4311755
loop_
_publ_author_name
'Zhiliang Liu'
'Zhengliang L\"u'
'Deqing Zhang'
'Zonghui Jiang'
'Licun Li'
'Caiming Liu'
'Daoben Zhu'

_publ_section_title
;
 New Types of Heterospin Complexes from trans-Oxamido-Bridged Copper(II)
 Binuclear Units and Nitronyl Nitroxide Radicals: Crystal Structure and
 Magnetic Characterization
;
_journal_name_full 'Inorganic Chemistry'
_journal_page_first 6620
_journal_page_last 6627
_journal_paper_doi 10.1021/ic049247d
_journal_volume 43
_journal_year 2004
_chemical_formula_sum 'C17 H26 Cl Cu N5 O9'
_chemical_formula_weight 543.42
_chemical_name_systematic
; 
 ? 
;
_space_group_IT_number 14
_symmetry_cell_setting monoclinic
_symmetry_space_group_name_Hall '-P 2ybc'
_symmetry_space_group_name_H-M 'P 1 21/c 1'
_atom_sites_solution_hydrogens geom
_atom_sites_solution_primary direct
_atom_sites_solution_secondary difmap
_audit_creation_method SHELXL-97
_cell_angle_alpha 90.00
_cell_angle_beta 98.28(3)
_cell_angle_gamma 90.00
_cell_formula_units_Z 4
_cell_length_a 13.040(3)
_cell_length_b 23.159(5)
_cell_length_c 7.572(2)
_cell_measurement_reflns_used 18786
_cell_measurement_temperature 293(2)
_cell_measurement_theta_max 29.46
_cell_measurement_theta_min 1.56
_cell_volume 2262.9(9)
_computing_structure_refinement 'SHELXL-97 (Sheldrick, 1997)'
_computing_structure_solution 'SHELXS-97 (Sheldrick, 1990)'
_diffrn_ambient_temperature 293(2)
_diffrn_measured_fraction_theta_full 0.624
_diffrn_measured_fraction_theta_max 0.624
_diffrn_measurement_device_type 'Rigaku RAXIS RAPID IP'
_diffrn_measurement_method 'phi and omega scans'
_diffrn_radiation_monochromator graphite
_diffrn_radiation_source 'fine-focus sealed tube'
_diffrn_radiation_type MoK\a
_diffrn_radiation_wavelength 0.71073
_diffrn_reflns_av_R_equivalents 0.0264
_diffrn_reflns_av_sigmaI/netI 0.0686
_diffrn_reflns_limit_h_max 16
_diffrn_reflns_limit_h_min -16
_diffrn_reflns_limit_k_max 30
_diffrn_reflns_limit_k_min -30
_diffrn_reflns_limit_l_max 9
_diffrn_reflns_limit_l_min -9
_diffrn_reflns_number 9185
_diffrn_reflns_theta_full 32.02
_diffrn_reflns_theta_max 29.46
_diffrn_reflns_theta_min 1.56
_diffrn_standards_decay_% 0
_diffrn_standards_interval_count 0
_diffrn_standards_interval_time .
_diffrn_standards_number 0
_exptl_absorpt_coefficient_mu 1.118
_exptl_absorpt_correction_T_max 1.1663
_exptl_absorpt_correction_T_min 0.7901
_exptl_absorpt_correction_type empirical
_exptl_absorpt_process_details 'SADABS (Sheldrick, 1996)'
_exptl_crystal_colour darkblue
_exptl_crystal_density_diffrn 1.462
_exptl_crystal_density_method 'not measured'
_exptl_crystal_description block
_exptl_crystal_F_000 1036
_exptl_crystal_size_max 0.2
_exptl_crystal_size_mid 0.15
_exptl_crystal_size_min 0.1
_refine_diff_density_max 0.750
_refine_diff_density_min -0.732
_refine_diff_density_rms 0.291
_refine_ls_extinction_coef 0.0104(9)
_refine_ls_extinction_expression Fc^*^=kFc[1+0.001xFc^2^\l^3^/sin(2\q)]^-1/4^
_refine_ls_extinction_method SHELXL
_refine_ls_goodness_of_fit_ref 1.060
_refine_ls_hydrogen_treatment mixed
_refine_ls_matrix_type full
_refine_ls_number_parameters 323
_refine_ls_number_reflns 4910
_refine_ls_number_restraints 0
_refine_ls_restrained_S_all 1.060
_refine_ls_R_factor_all 0.0878
_refine_ls_R_factor_gt 0.0553
_refine_ls_shift/su_max 9.310
_refine_ls_shift/su_mean 0.039
_refine_ls_structure_factor_coef Fsqd
_refine_ls_weighting_details 'calc w=1/[\s^2^(Fo^2^)+(0.0704P)^2^+0.0000P] where P=(Fo^2^+2Fc^2^)/3'
_refine_ls_weighting_scheme calc
_refine_ls_wR_factor_gt 0.1338
_refine_ls_wR_factor_ref 0.1463
_reflns_number_gt 2857
_reflns_number_total 4910
_reflns_threshold_expression >2sigma(I)
_cod_data_source_file ic049247dsi20040610_073414_1.cif
_cod_data_source_block 1(complex1)
_cod_database_code 4311755

loop_
_symmetry_equiv_pos_as_xyz
'x, y, z'
'-x, y+1/2, -z+1/2'
'-x, -y, -z'
'x, -y-1/2, z-1/2'

loop_
_atom_site_label
_atom_site_type_symbol
_atom_site_fract_x
_atom_site_fract_y
_atom_site_fract_z
_atom_site_U_iso_or_equiv
_atom_site_adp_type
_atom_site_occupancy
_atom_site_symmetry_multiplicity
_atom_site_calc_flag
_atom_site_refinement_flags
_atom_site_disorder_assembly
_atom_site_disorder_group
Cu1 Cu -0.55440(4) 1.09188(2) 1.19402(6) 0.03956(19) Uani 1 1 d . . .
Cl1 Cl 0.81870(10) 0.89539(5) 1.00554(19) 0.0688(4) Uani 1 1 d . . .
C1 C -0.6382(4) 1.2075(2) 1.2193(6) 0.0518(12) Uani 1 1 d . . .
H1A H -0.6968 1.1851 1.2259 0.062 Uiso 1 1 calc R . .
C2 C -0.6454(4) 1.2664(2) 1.2439(6) 0.0629(14) Uani 1 1 d . . .
H2A H -0.7060 1.2840 1.2680 0.075 Uiso 1 1 calc R . .
C3 C -0.5551(4) 1.29804(19) 1.2301(6) 0.0594(14) Uani 1 1 d . . .
H3A H -0.5554 1.3377 1.2486 0.071 Uiso 1 1 calc R . .
C4 C -0.4617(4) 1.27088(18) 1.1881(6) 0.0505(12) Uani 1 1 d . . .
H4A H -0.4036 1.2929 1.1755 0.061 Uiso 1 1 calc R . .
C5 C -0.4603(3) 1.21148(17) 1.1668(5) 0.0397(10) Uani 1 1 d . . .
C6 C -0.3606(3) 1.18222(16) 1.1233(5) 0.0392(10) Uani 1 1 d . . .
C8 C -0.1901(3) 1.16232(18) 0.9847(5) 0.0423(10) Uani 1 1 d . . .
C7 C -0.2223(3) 1.11648(18) 1.1339(5) 0.0426(10) Uani 1 1 d . . .
C9 C -0.1916(5) 1.1407(2) 0.7952(6) 0.0772(17) Uani 1 1 d . . .
H9A H -0.1709 1.1712 0.7223 0.116 Uiso 1 1 calc R . .
H9B H -0.2603 1.1282 0.7483 0.116 Uiso 1 1 calc R . .
H9C H -0.1443 1.1088 0.7952 0.116 Uiso 1 1 calc R . .
C10 C -0.0916(4) 1.1954(2) 1.0040(9) 0.0821(19) Uani 1 1 d . . .
H10A H -0.0901 1.2191 0.9004 0.123 Uiso 1 1 calc R . .
H10B H -0.0342 1.1690 1.0160 0.123 Uiso 1 1 calc R . .
H10C H -0.0868 1.2194 1.1081 0.123 Uiso 1 1 calc R . .
C11 C -0.1689(4) 1.1241(2) 1.2992(6) 0.0698(16) Uani 1 1 d . . .
H11A H -0.1915 1.0964 1.3794 0.105 Uiso 1 1 calc R . .
H11B H -0.1811 1.1624 1.3403 0.105 Uiso 1 1 calc R . .
H11C H -0.0962 1.1191 1.2951 0.105 Uiso 1 1 calc R . .
C12 C -0.2146(4) 1.05479(19) 1.0682(7) 0.0610(14) Uani 1 1 d . . .
H12A H -0.2339 1.0285 1.1558 0.091 Uiso 1 1 calc R . .
H12B H -0.1446 1.0470 1.0495 0.091 Uiso 1 1 calc R . .
H12C H -0.2603 1.0499 0.9580 0.091 Uiso 1 1 calc R . .
C13 C -0.6439(5) 1.0322(2) 1.5041(6) 0.0737(16) Uani 1 1 d . . .
H13A H -0.7047 1.0251 1.5612 0.088 Uiso 1 1 calc R . .
H13B H -0.5835 1.0297 1.5948 0.088 Uiso 1 1 calc R . .
C14 C -0.6368(4) 0.98591(19) 1.3626(5) 0.0512(12) Uani 1 1 d . . .
H14A H -0.7060 0.9748 1.3087 0.061 Uiso 1 1 calc R . .
H14B H -0.6026 0.9520 1.4185 0.061 Uiso 1 1 calc R . .
C15 C -0.5280(3) 0.98075(16) 1.0720(5) 0.0346(9) Uani 1 1 d . . .
C16 C 0.8350(6) 0.8458(4) 0.4600(12) 0.126(3) Uani 1 1 d . . .
O4' C 0.765(2) 0.8991(6) 1.1788(18) 0.113(7) Uani 0.50 1 d P . .
O5' C 0.8479(15) 0.9232(8) 0.847(2) 0.093(5) Uani 0.50 1 d P . .
O6' C 0.9116(10) 0.9248(6) 0.974(3) 0.086(5) Uani 0.50 1 d P . .
C17 C 0.9021(19) 1.008(3) 0.524(10) 1.37(8) Uani 1 1 d . . .
N5 N -0.2798(3) 1.20357(14) 1.0156(4) 0.0435(9) Uani 1 1 d . . .
N4 N -0.3341(3) 1.13174(13) 1.1906(4) 0.0398(8) Uani 1 1 d . . .
N1 N -0.5473(3) 1.17916(14) 1.1846(4) 0.0403(8) Uani 1 1 d . . .
N2 N -0.6502(3) 1.08885(16) 1.4296(5) 0.0562(10) Uani 1 1 d . . .
H2B H -0.6840 1.1173 1.4660 0.067 Uiso 1 1 calc R . .
N3 N -0.5717(2) 1.00977(14) 1.2074(4) 0.0380(8) Uani 1 1 d . . .
O7 O 0.8391(3) 0.83560(17) 0.9779(7) 0.1061(17) Uani 1 1 d . . .
O6 O 0.7128(7) 0.9028(4) 1.058(2) 0.096(3) Uani 0.50 1 d P . .
O5 O 0.7607(16) 0.9168(5) 0.887(2) 0.197(10) Uani 0.50 1 d P . .
O4 O 0.8777(11) 0.9211(4) 1.1183(19) 0.140(6) Uani 0.50 1 d P . .
O3 O -0.2774(3) 1.25141(13) 0.9306(5) 0.0656(10) Uani 1 1 d . . .
O2 O -0.3935(2) 1.10029(12) 1.3009(4) 0.0508(8) Uani 1 1 d . . .
O1 O -0.5268(2) 0.92588(11) 1.0473(3) 0.0406(7) Uani 1 1 d . . .
O8 O 0.9081(7) 0.8106(4) 0.4919(13) 0.236(4) Uani 1 1 d . . .
O9 O 1.0000 1.0000 0.5000 0.304(9) Uani 1 2 d S . .

loop_
_atom_site_aniso_label
_atom_site_aniso_U_11
_atom_site_aniso_U_22
_atom_site_aniso_U_33
_atom_site_aniso_U_23
_atom_site_aniso_U_13
_atom_site_aniso_U_12
Cu1 0.0437(3) 0.0302(3) 0.0425(3) -0.0028(2) -0.00167(19) -0.0010(2)
Cl1 0.0607(9) 0.0511(8) 0.0857(9) -0.0041(6) -0.0195(7) 0.0035(6)
C1 0.048(3) 0.047(3) 0.055(3) -0.009(2) -0.010(2) 0.008(2)
C2 0.065(3) 0.052(3) 0.062(3) -0.005(2) -0.019(2) 0.025(3)
C3 0.073(3) 0.035(2) 0.060(3) -0.007(2) -0.026(2) 0.010(2)
C4 0.054(3) 0.031(2) 0.058(3) -0.001(2) -0.019(2) 0.001(2)
C5 0.042(2) 0.034(2) 0.038(2) 0.0029(17) -0.0126(17) 0.0006(18)
C6 0.042(2) 0.028(2) 0.040(2) 0.0016(17) -0.0163(17) -0.0004(17)
C8 0.043(2) 0.036(2) 0.043(2) 0.0022(18) -0.0074(17) -0.0026(19)
C7 0.041(2) 0.037(2) 0.043(2) -0.0022(18) -0.0154(17) 0.0052(19)
C9 0.123(5) 0.061(3) 0.045(3) 0.000(2) 0.002(3) 0.007(3)
C10 0.049(3) 0.062(3) 0.124(5) 0.029(3) -0.027(3) -0.010(3)
C11 0.061(3) 0.078(4) 0.059(3) 0.003(3) -0.029(2) 0.014(3)
C12 0.076(4) 0.036(3) 0.068(3) 0.003(2) 0.001(3) 0.003(2)
C13 0.108(5) 0.067(4) 0.046(3) 0.000(3) 0.010(3) -0.001(3)
C14 0.062(3) 0.049(3) 0.039(2) 0.002(2) -0.002(2) -0.008(2)
C15 0.033(2) 0.030(2) 0.036(2) 0.0008(16) -0.0089(16) -0.0022(17)
C16 0.079(5) 0.151(8) 0.147(7) 0.025(6) 0.010(5) 0.062(5)
O4' 0.22(2) 0.074(10) 0.053(7) -0.023(7) 0.050(11) -0.015(12)
O5' 0.090(11) 0.115(13) 0.075(9) 0.018(8) 0.012(9) -0.013(11)
O6' 0.053(8) 0.043(6) 0.154(14) 0.006(9) -0.017(10) -0.010(5)
C17 0.207(15) 2.00(11) 1.9(2) -1.00(17) 0.15(6) -0.555
N5 0.043(2) 0.0353(19) 0.0458(19) 0.0095(15) -0.0164(15) -0.0052(15)
N4 0.043(2) 0.0321(18) 0.0389(17) 0.0033(14) -0.0132(14) -0.0010(15)
N1 0.041(2) 0.0330(17) 0.0421(18) -0.0030(15) -0.0101(14) 0.0052(16)
N2 0.077(3) 0.040(2) 0.053(2) -0.0018(18) 0.0145(19) 0.005(2)
N3 0.039(2) 0.0329(18) 0.0393(17) 0.0000(14) -0.0019(15) -0.0024(14)
O7 0.080(3) 0.058(3) 0.162(4) -0.017(3) -0.044(3) 0.011(2)
O6 0.055(5) 0.077(6) 0.144(9) -0.002(7) -0.020(6) 0.016(4)
O5 0.240(17) 0.093(9) 0.196(15) -0.024(10) -0.179(15) 0.082(12)
O4 0.147(12) 0.060(6) 0.167(10) -0.024(7) -0.128(10) 0.008(7)
O3 0.062(2) 0.0448(19) 0.082(2) 0.0315(17) -0.0187(17) -0.0043(16)
O2 0.0521(18) 0.0449(18) 0.0502(16) 0.0173(14) -0.0102(13) -0.0012(14)
O1 0.0500(18) 0.0286(14) 0.0399(14) 0.0009(11) -0.0049(12) -0.0019(12)
O8 0.206(9) 0.259(11) 0.228(9) 0.016(7) -0.023(7) 0.080(8)
O9 0.257(18) 0.271(18) 0.36(2) 0.138(16) -0.039(16) 0.036(13)

loop_
_atom_type_symbol
_atom_type_description
_atom_type_scat_dispersion_real
_atom_type_scat_dispersion_imag
_atom_type_scat_source
C C 0.0033 0.0016 'International Tables Vol C Tables 4.2.6.8 and 6.1.1.4'
H H 0.0000 0.0000 'International Tables Vol C Tables 4.2.6.8 and 6.1.1.4'
N N 0.0061 0.0033 'International Tables Vol C Tables 4.2.6.8 and 6.1.1.4'
O O 0.0106 0.0060 'International Tables Vol C Tables 4.2.6.8 and 6.1.1.4'
Cl Cl 0.1484 0.1585 'International Tables Vol C Tables 4.2.6.8 and 6.1.1.4'
Cu Cu 0.3201 1.2651 'International Tables Vol C Tables 4.2.6.8 and 6.1.1.4'

loop_
_geom_angle_atom_site_label_1
_geom_angle_atom_site_label_2
_geom_angle_atom_site_label_3
_geom_angle
_geom_angle_site_symmetry_1
_geom_angle_site_symmetry_3
_geom_angle_publ_flag
N3 Cu1 N1 175.62(15) . . ?
N3 Cu1 O2 100.72(12) . . ?
N1 Cu1 O2 82.83(12) . . ?
N3 Cu1 O1 86.29(12) . 3_477 ?
N1 Cu1 O1 97.06(12) . 3_477 ?
O2 Cu1 O1 77.11(11) . 3_477 ?
N3 Cu1 N2 81.32(14) . . ?
N1 Cu1 N2 95.15(14) . . ?
O2 Cu1 N2 108.53(13) . . ?
O1 Cu1 N2 167.13(12) 3_477 . ?
O5 Cl1 O4 126.2(8) . . ?
O5 Cl1 O7 113.8(6) . . ?
O4 Cl1 O7 117.5(5) . . ?
O5 Cl1 O6' 97.8(14) . . ?
O4 Cl1 O6' 54.9(8) . . ?
O7 Cl1 O6' 104.8(6) . . ?
O5 Cl1 O5' 54.0(11) . . ?
O4 Cl1 O5' 98.4(10) . . ?
O7 Cl1 O5' 103.4(8) . . ?
O6' Cl1 O5' 47.8(9) . . ?
O5 Cl1 O6 69.1(12) . . ?
O4 Cl1 O6 105.7(9) . . ?
O7 Cl1 O6 110.3(4) . . ?
O6' Cl1 O6 144.9(7) . . ?
O5' Cl1 O6 121.8(8) . . ?
O5 Cl1 O4' 106.9(14) . . ?
O4 Cl1 O4' 72.7(10) . . ?
O7 Cl1 O4' 106.8(6) . . ?
O6' Cl1 O4' 126.8(10) . . ?
O5' Cl1 O4' 149.3(9) . . ?
O6 Cl1 O4' 40.1(8) . . ?
C2 C1 N1 123.9(5) . . ?
C1 C2 C3 115.5(5) . . ?
C2 C3 C4 122.1(4) . . ?
C5 C4 C3 118.9(4) . . ?
N1 C5 C4 120.1(4) . . ?
N1 C5 C6 120.8(3) . . ?
C4 C5 C6 119.1(4) . . ?
N4 C6 N5 109.9(3) . . ?
N4 C6 C5 119.6(4) . . ?
N5 C6 C5 130.4(3) . . ?
C10 C8 C9 99.0(5) . . ?
C10 C8 N5 109.1(4) . . ?
C9 C8 N5 116.0(3) . . ?
C10 C8 C7 124.5(3) . . ?
C9 C8 C7 117.7(4) . . ?
N5 C8 C7 91.2(3) . . ?
C11 C7 C12 112.1(4) . . ?
C11 C7 N4 95.1(4) . . ?
C12 C7 N4 113.4(3) . . ?
C11 C7 C8 113.7(4) . . ?
C12 C7 C8 110.2(4) . . ?
N4 C7 C8 111.7(3) . . ?
N2 C13 C14 111.9(4) . . ?
C13 C14 N3 110.9(4) . . ?
O1 C15 N3 126.2(3) . . ?
O1 C15 C15 114.8(4) . 3_477 ?
N3 C15 C15 118.9(4) . 3_477 ?
O6 O4' Cl1 66.1(9) . . ?
O6 O4' O4 102.6(12) . . ?
Cl1 O4' O4 43.8(6) . . ?
O6' O5' O5 112.1(17) . . ?
O6' O5' Cl1 65.4(11) . . ?
O5 O5' Cl1 51.9(8) . . ?
O5' O6' O4 114.6(16) . . ?
O5' O6' Cl1 66.8(10) . . ?
O4 O6' Cl1 53.4(8) . . ?
O3 N5 C6 128.6(3) . . ?
O3 N5 C8 112.5(3) . . ?
C6 N5 C8 118.7(3) . . ?
C6 N4 O2 123.7(3) . . ?
C6 N4 C7 106.9(3) . . ?
O2 N4 C7 129.3(3) . . ?
C5 N1 C1 119.3(3) . . ?
C5 N1 Cu1 125.9(3) . . ?
C1 N1 Cu1 114.4(3) . . ?
C13 N2 Cu1 109.0(3) . . ?
C15 N3 C14 131.6(3) . . ?
C15 N3 Cu1 111.7(2) . . ?
C14 N3 Cu1 116.6(2) . . ?
O4' O6 Cl1 73.8(12) . . ?
O4' O6 O5 116.8(15) . . ?
Cl1 O6 O5 46.0(5) . . ?
Cl1 O5 O5' 74.0(10) . . ?
Cl1 O5 O6 64.9(10) . . ?
O5' O5 O6 136.9(11) . . ?
Cl1 O4 O6' 71.7(8) . . ?
Cl1 O4 O4' 63.5(7) . . ?
O6' O4 O4' 134.3(11) . . ?
N4 O2 Cu1 114.29(19) . . ?
C15 O1 Cu1 108.2(2) . 3_477 ?
C17 O9 C17 180.000(7) . 3_776 ?

loop_
_geom_bond_atom_site_label_1
_geom_bond_atom_site_label_2
_geom_bond_distance
_geom_bond_site_symmetry_2
_geom_bond_publ_flag
Cu1 N3 1.919(3) . ?
Cu1 N1 2.025(3) . ?
Cu1 O2 2.146(3) . ?
Cu1 O1 2.277(3) 3_477 ?
Cu1 N2 2.321(4) . ?
Cl1 O5 1.193(8) . ?
Cl1 O4 1.219(8) . ?
Cl1 O7 1.431(4) . ?
Cl1 O6' 1.440(14) . ?
Cl1 O5' 1.457(14) . ?
Cl1 O6 1.501(11) . ?
Cl1 O4' 1.577(14) . ?
C1 C2 1.383(6) . ?
C1 N1 1.412(5) . ?
C2 C3 1.403(7) . ?
C3 C4 1.446(7) . ?
C4 C5 1.386(5) . ?
C5 N1 1.382(5) . ?
C5 C6 1.543(6) . ?
C6 N4 1.302(5) . ?
C6 N5 1.505(6) . ?
C8 C10 1.485(6) . ?
C8 C9 1.517(6) . ?
C8 N5 1.553(5) . ?
C8 C7 1.648(6) . ?
C7 C11 1.354(5) . ?
C7 C12 1.521(6) . ?
C7 N4 1.617(6) . ?
C13 N2 1.426(6) . ?
C13 C14 1.528(6) . ?
C14 N3 1.641(6) . ?
C15 O1 1.285(4) . ?
C15 N3 1.413(5) . ?
C15 C15 1.658(8) 3_477 ?
C16 O8 1.251(9) . ?
O4' O6 1.059(18) . ?
O4' O4 1.68(2) . ?
O5' O6' 1.17(2) . ?
O5' O5 1.23(2) . ?
O6' O4 1.241(19) . ?
C17 O9 1.33(3) . ?
N5 O3 1.284(4) . ?
N4 O2 1.420(4) . ?
O6 O5 1.55(2) . ?
O1 Cu1 2.277(3) 3_477 ?
O9 C17 1.33(3) 3_776 ?
